data_1553411
loop_
_publ_author_name
'Sui, Xuelin'
'Hong, Changwen'
'Pang, Wenmin'
'Chen, Changle'

_publ_section_title
;
 Unsymmetrical \a-diimine palladium catalysts and their properties in
 olefin (co)polymerization
;
_journal_issue 5
_journal_name_full 'Materials Chemistry Frontiers'
_journal_page_first 967
_journal_paper_doi 10.1039/C6QM00235H
_journal_volume 1
_journal_year 2017
_chemical_formula_sum 'C56 H49 Cl3 N2 Pd'
_chemical_formula_weight 962.72
_space_group_crystal_system monoclinic
_space_group_IT_number 14
_space_group_name_Hall '-P 2yn'
_space_group_name_H-M_alt 'P 1 21/n 1'
_atom_sites_solution_hydrogens geom
_audit_creation_method SHELXL-2014/7
_audit_update_record
;
2016-07-27 deposited with the CCDC.
2016-12-07 downloaded from the CCDC.
;
_cell_angle_alpha 90
_cell_angle_beta 95.951(4)
_cell_angle_gamma 90
_cell_formula_units_Z 4
_cell_length_a 10.7748(4)
_cell_length_b 24.3601(8)
_cell_length_c 18.0013(8)
_cell_measurement_temperature 293(2)
_cell_volume 4699.4(3)
_computing_structure_refinement 'SHELXL-2014/7 (Sheldrick, 2014)'
_diffrn_ambient_temperature 293(2)
_diffrn_measured_fraction_theta_full 0.997
_diffrn_measured_fraction_theta_max 0.857
_diffrn_radiation_type MoK\a
_diffrn_radiation_wavelength 0.71073
_diffrn_reflns_av_R_equivalents 0.0341
_diffrn_reflns_av_unetI/netI 0.0515
_diffrn_reflns_Laue_measured_fraction_full 0.997
_diffrn_reflns_Laue_measured_fraction_max 0.857
_diffrn_reflns_limit_h_max 13
_diffrn_reflns_limit_h_min -13
_diffrn_reflns_limit_k_max 32
_diffrn_reflns_limit_k_min -32
_diffrn_reflns_limit_l_max 23
_diffrn_reflns_limit_l_min -18
_diffrn_reflns_number 30323
_diffrn_reflns_point_group_measured_fraction_full 0.997
_diffrn_reflns_point_group_measured_fraction_max 0.857
_diffrn_reflns_theta_full 25.242
_diffrn_reflns_theta_max 29.247
_diffrn_reflns_theta_min 3.414
_exptl_absorpt_coefficient_mu 0.605
_exptl_crystal_density_diffrn 1.361
_exptl_crystal_F_000 1984
_exptl_crystal_size_max 0.360
_exptl_crystal_size_mid 0.320
_exptl_crystal_size_min 0.300
_refine_diff_density_max 5.248
_refine_diff_density_min -0.992
_refine_diff_density_rms 0.287
_refine_ls_extinction_method none
_refine_ls_goodness_of_fit_ref 1.976
_refine_ls_hydrogen_treatment constr
_refine_ls_matrix_type full
_refine_ls_number_parameters 538
_refine_ls_number_reflns 10960
_refine_ls_number_restraints 22
_refine_ls_restrained_S_all 1.978
_refine_ls_R_factor_all 0.1581
_refine_ls_R_factor_gt 0.1192
_refine_ls_shift/su_max 0.090
_refine_ls_shift/su_mean 0.002
_refine_ls_structure_factor_coef Fsqd
_refine_ls_weighting_details 'w=1/[\s^2^(Fo^2^)+(0.1283P)^2^+0.6601P] where P=(Fo^2^+2Fc^2^)/3'
_refine_ls_weighting_scheme calc
_refine_ls_wR_factor_gt 0.3576
_refine_ls_wR_factor_ref 0.3835
_reflns_Friedel_coverage 0.000
_reflns_number_gt 7399
_reflns_number_total 10960
_reflns_threshold_expression 'I > 2\s(I)'
_cod_data_source_file c6qm00235h2.cif
_cod_data_source_block shelxl
_cod_original_sg_symbol_H-M 'P 21/n'
_cod_database_code 1553411
_shelx_shelxl_version_number 2014/7
_shelx_space_group_comment
;
The symmetry employed for this shelxl refinement is uniquely defined
by the following loop, which should always be used as a source of
symmetry information in preference to the above space-group names.
They are only intended as comments.
;
_shelx_estimated_absorpt_t_min 0.812
_shelx_estimated_absorpt_t_max 0.839

loop_
_space_group_symop_operation_xyz
'x, y, z'
'-x+1/2, y+1/2, -z+1/2'
'-x, -y, -z'
'x-1/2, -y-1/2, z-1/2'

loop_
_atom_site_label
_atom_site_type_symbol
_atom_site_fract_x
_atom_site_fract_y
_atom_site_fract_z
_atom_site_U_iso_or_equiv
_atom_site_adp_type
_atom_site_occupancy
_atom_site_site_symmetry_order
_atom_site_calc_flag
_atom_site_refinement_flags_posn
_atom_site_refinement_flags_adp
Pd1 Pd 0.17271(5) 0.21773(2) 0.25247(4) 0.0437(3) Uani 1 1 d . .
Cl1 Cl 0.2584(3) 0.27781(9) 0.34054(18) 0.0755(8) Uani 1 1 d . .
C40 C 0.4007(7) 0.1223(3) 0.1450(5) 0.053(2) Uani 1 1 d . .
N2 N 0.0691(5) 0.1700(2) 0.3274(3) 0.0406(14) Uani 1 1 d . .
C2 C -0.0829(7) 0.0891(3) 0.1784(4) 0.0430(17) Uani 1 1 d . .
C39 C 0.2751(7) 0.0919(3) 0.1283(4) 0.0444(17) Uani 1 1 d . .
H39 H 0.2382 0.0910 0.1758 0.053 Uiso 1 1 calc R U
C1 C 0.0033(6) 0.1316(3) 0.2073(4) 0.0404(16) Uani 1 1 d . .
C13 C 0.0738(7) 0.1723(3) 0.4073(4) 0.0433(17) Uani 1 1 d . .
C8 C -0.0981(8) 0.0981(3) 0.3082(5) 0.052(2) Uani 1 1 d . .
C21 C 0.3979(8) 0.1151(3) 0.4464(5) 0.056(2) Uani 1 1 d . .
C33 C 0.0940(6) 0.1583(3) 0.0997(4) 0.0396(15) Uani 1 1 d . .
C9 C -0.0051(6) 0.1357(3) 0.2898(4) 0.0430(17) Uani 1 1 d . .
C27 C 0.2120(9) 0.0536(3) 0.3911(5) 0.060(2) Uani 1 1 d . U
N1 N 0.0837(5) 0.1629(2) 0.1788(4) 0.0390(13) Uani 1 1 d . .
C38 C 0.1828(7) 0.1240(3) 0.0743(5) 0.0464(18) Uani 1 1 d . .
C46 C 0.2884(7) 0.0324(3) 0.1060(5) 0.0484(18) Uani 1 1 d . .
C3 C -0.1169(8) 0.0669(3) 0.1104(5) 0.056(2) Uani 1 1 d . .
H3 H -0.0819 0.0796 0.0685 0.067 Uiso 1 1 calc R U
C20 C 0.2636(7) 0.1113(3) 0.4086(5) 0.0471(18) Uani 1 1 d . .
H20 H 0.2656 0.1291 0.3599 0.057 Uiso 1 1 calc R U
C41 C 0.4615(8) 0.1438(4) 0.0902(6) 0.066(3) Uani 1 1 d . .
H41 H 0.4274 0.1420 0.0407 0.080 Uiso 1 1 calc R U
C7 C -0.1405(8) 0.0697(4) 0.2412(5) 0.0497(19) Uani 1 1 d . .
C51 C 0.1887(10) -0.0019(4) 0.1083(6) 0.065(2) Uani 1 1 d . .
H51 H 0.1117 0.0112 0.1194 0.078 Uiso 1 1 calc R U
C4 C -0.2083(9) 0.0233(4) 0.1038(6) 0.067(3) Uani 1 1 d . .
H4 H -0.2309 0.0076 0.0572 0.080 Uiso 1 1 calc R U
C37 C 0.1849(9) 0.1196(4) -0.0028(5) 0.056(2) Uani 1 1 d . .
H37 H 0.2435 0.0964 -0.0208 0.067 Uiso 1 1 calc R U
C36 C 0.1053(10) 0.1477(4) -0.0533(5) 0.062(2) Uani 1 1 d . .
C16 C 0.0917(9) 0.1759(4) 0.5609(5) 0.064(2) Uani 1 1 d . .
C11 C -0.2411(13) 0.0397(6) 0.3684(7) 0.102(4) Uani 1 1 d . .
H11 H -0.2742 0.0292 0.4119 0.123 Uiso 1 1 calc R U
C35 C 0.0191(9) 0.1823(4) -0.0258(5) 0.064(2) Uani 1 1 d . .
H35 H -0.0357 0.2021 -0.0591 0.077 Uiso 1 1 calc R U
C17 C 0.1778(8) 0.1481(4) 0.5249(5) 0.055(2) Uani 1 1 d . .
H17 H 0.2437 0.1310 0.5533 0.066 Uiso 1 1 calc R U
C18 C 0.1710(7) 0.1444(3) 0.4484(5) 0.0460(18) Uani 1 1 d . .
C34 C 0.0127(8) 0.1881(3) 0.0505(5) 0.055(2) Uani 1 1 d . .
C26 C 0.4639(9) 0.1621(4) 0.4364(6) 0.071(3) Uani 1 1 d . .
H26 H 0.4281 0.1900 0.4060 0.085 Uiso 1 1 calc R U
C30 C 0.1067(17) -0.0520(7) 0.3606(8) 0.138(6) Uani 1 1 d D U
H30 H 0.0795 -0.0879 0.3518 0.165 Uiso 1 1 calc R U
C6 C -0.2281(9) 0.0267(4) 0.2365(5) 0.062(2) Uani 1 1 d . .
C15 C -0.0024(9) 0.2024(4) 0.5193(6) 0.069(3) Uani 1 1 d . .
H15 H -0.0609 0.2216 0.5437 0.082 Uiso 1 1 calc R U
C42 C 0.5826(10) 0.1701(5) 0.1102(9) 0.094(4) Uani 1 1 d . .
H42 H 0.6261 0.1855 0.0733 0.113 Uiso 1 1 calc R U
C47 C 0.4021(8) 0.0099(4) 0.0880(6) 0.060(2) Uani 1 1 d . .
H47 H 0.4721 0.0322 0.0881 0.073 Uiso 1 1 calc R U
C50 C 0.2073(13) -0.0591(5) 0.0927(7) 0.087(4) Uani 1 1 d . .
H50 H 0.1413 -0.0829 0.0978 0.104 Uiso 1 1 calc R U
C55 C 0.1042(12) 0.1750(6) 0.6491(6) 0.093(4) Uani 1 1 d . .
H55A H 0.1325 0.1395 0.6666 0.139 Uiso 1 1 calc R U
H55B H 0.0245 0.1826 0.6661 0.139 Uiso 1 1 calc R U
H55C H 0.1633 0.2024 0.6681 0.139 Uiso 1 1 calc R U
C52 C -0.0859(10) 0.2258(4) 0.0785(7) 0.074(3) Uani 1 1 d . .
H52A H -0.1197 0.2089 0.1202 0.111 Uiso 1 1 calc R U
H52B H -0.1516 0.2319 0.0391 0.111 Uiso 1 1 calc R U
H52C H -0.0483 0.2603 0.0937 0.111 Uiso 1 1 calc R U
C14 C -0.0142(9) 0.2018(4) 0.4424(5) 0.060(2) Uani 1 1 d . .
C43 C 0.6312(10) 0.1718(6) 0.1830(10) 0.102(5) Uani 1 1 d . .
H43 H 0.7083 0.1883 0.1956 0.122 Uiso 1 1 calc R U
C10 C -0.1514(10) 0.0824(4) 0.3713(6) 0.071(3) Uani 1 1 d . .
H10 H -0.1282 0.1001 0.4164 0.086 Uiso 1 1 calc R U
C54 C 0.2574(8) 0.2607(3) 0.1729(5) 0.056(2) Uani 1 1 d . .
H54A H 0.2422 0.2993 0.1784 0.083 Uiso 1 1 calc R U
H54B H 0.2239 0.2490 0.1240 0.083 Uiso 1 1 calc R U
H54C H 0.3457 0.2540 0.1794 0.083 Uiso 1 1 calc R U
C12 C -0.2806(12) 0.0131(5) 0.3013(8) 0.099(4) Uani 1 1 d . .
H12 H -0.3421 -0.0138 0.3001 0.118 Uiso 1 1 calc R U
C29 C 0.1001(12) -0.0255(5) 0.4284(9) 0.102(4) Uani 1 1 d D .
H29 H 0.0609 -0.0427 0.4658 0.123 Uiso 1 1 calc R U
C28 C 0.1498(10) 0.0247(4) 0.4406(8) 0.081(3) Uani 1 1 d . .
H28 H 0.1411 0.0410 0.4864 0.097 Uiso 1 1 calc R U
C45 C 0.4568(9) 0.1234(5) 0.2183(7) 0.081(3) Uani 1 1 d . .
H45 H 0.4190 0.1063 0.2562 0.097 Uiso 1 1 calc R U
C48 C 0.4104(11) -0.0448(4) 0.0704(7) 0.080(3) Uani 1 1 d . .
H48 H 0.4850 -0.0590 0.0569 0.096 Uiso 1 1 calc R U
C19 C -0.1141(11) 0.2333(6) 0.3970(8) 0.102(4) Uani 1 1 d . .
H19A H -0.0779 0.2540 0.3594 0.153 Uiso 1 1 calc R U
H19B H -0.1537 0.2579 0.4289 0.153 Uiso 1 1 calc R U
H19C H -0.1749 0.2082 0.3736 0.153 Uiso 1 1 calc R U
C5 C -0.2619(10) 0.0048(4) 0.1640(6) 0.074(3) Uani 1 1 d . .
H5 H -0.3218 -0.0227 0.1577 0.089 Uiso 1 1 calc R U
C49 C 0.3066(12) -0.0795(4) 0.0726(7) 0.078(3) Uani 1 1 d . .
H49 H 0.3107 -0.1164 0.0597 0.093 Uiso 1 1 calc R U
C25 C 0.5839(11) 0.1683(5) 0.4714(7) 0.081(3) Uani 1 1 d . .
H25 H 0.6254 0.2012 0.4658 0.097 Uiso 1 1 calc R U
C24 C 0.6414(10) 0.1293(5) 0.5124(8) 0.084(3) Uani 1 1 d . .
H24 H 0.7251 0.1325 0.5308 0.101 Uiso 1 1 calc R U
C53 C 0.1092(13) 0.1414(5) -0.1367(6) 0.098(4) Uani 1 1 d . .
H53A H 0.1707 0.1658 -0.1532 0.147 Uiso 1 1 calc R U
H53B H 0.0288 0.1502 -0.1621 0.147 Uiso 1 1 calc R U
H53C H 0.1303 0.1042 -0.1479 0.147 Uiso 1 1 calc R U
C22 C 0.4538(9) 0.0762(4) 0.4920(7) 0.073(3) Uani 1 1 d . .
H22 H 0.4101 0.0440 0.4993 0.088 Uiso 1 1 calc R U
C44 C 0.5720(11) 0.1510(6) 0.2342(9) 0.100(4) Uani 1 1 d . .
H44 H 0.6059 0.1542 0.2837 0.120 Uiso 1 1 calc R U
C23 C 0.5702(12) 0.0818(5) 0.5276(9) 0.102(4) Uani 1 1 d . .
H23 H 0.6030 0.0553 0.5613 0.123 Uiso 1 1 calc R U
C31 C 0.1572(18) -0.0203(6) 0.3069(10) 0.161(7) Uani 1 1 d D U
H31 H 0.1535 -0.0332 0.2581 0.194 Uiso 1 1 calc R U
C32 C 0.2131(13) 0.0301(5) 0.3246(8) 0.102(4) Uani 1 1 d D U
H32 H 0.2530 0.0481 0.2882 0.123 Uiso 1 1 calc R U

loop_
_atom_site_aniso_label
_atom_site_aniso_U_11
_atom_site_aniso_U_22
_atom_site_aniso_U_33
_atom_site_aniso_U_23
_atom_site_aniso_U_13
_atom_site_aniso_U_12
Pd1 0.0366(4) 0.0399(4) 0.0528(4) 0.0001(3) -0.0038(3) -0.0031(2)
Cl1 0.0762(17) 0.0566(13) 0.0866(19) -0.0130(12) -0.0258(14) -0.0098(10)
C40 0.040(4) 0.053(5) 0.067(6) -0.013(4) 0.004(4) 0.002(3)
N2 0.033(3) 0.048(3) 0.041(3) -0.002(3) 0.001(3) 0.005(2)
C2 0.041(4) 0.048(4) 0.040(4) -0.007(3) 0.005(3) -0.006(3)
C39 0.036(4) 0.062(5) 0.034(4) 0.004(3) 0.002(3) 0.003(3)
C1 0.028(3) 0.052(4) 0.039(4) 0.000(3) -0.007(3) 0.004(3)
C13 0.041(4) 0.050(4) 0.038(4) -0.009(3) 0.003(3) -0.002(3)
C8 0.058(5) 0.044(4) 0.055(5) -0.010(4) 0.014(4) -0.011(3)
C21 0.065(5) 0.048(5) 0.056(5) -0.002(4) 0.015(4) 0.015(4)
C33 0.038(4) 0.047(4) 0.033(4) 0.005(3) -0.001(3) -0.010(3)
C9 0.035(4) 0.050(4) 0.045(4) -0.006(3) 0.006(3) 0.001(3)
C27 0.075(6) 0.046(5) 0.056(5) 0.005(4) -0.011(5) 0.015(4)
N1 0.033(3) 0.040(3) 0.043(4) 0.005(3) 0.002(3) -0.002(2)
C38 0.039(4) 0.059(5) 0.040(4) 0.006(4) -0.001(3) -0.007(3)
C46 0.047(4) 0.055(5) 0.042(4) 0.007(4) 0.000(3) 0.002(3)
C3 0.054(5) 0.057(5) 0.054(5) -0.007(4) -0.006(4) -0.012(4)
C20 0.058(5) 0.044(4) 0.041(4) -0.001(3) 0.008(4) 0.010(3)
C41 0.053(5) 0.068(6) 0.079(7) -0.002(5) 0.012(5) -0.007(4)
C7 0.043(4) 0.063(5) 0.044(5) 0.000(4) 0.007(3) -0.011(3)
C51 0.067(6) 0.065(6) 0.065(6) -0.002(5) 0.014(5) -0.012(4)
C4 0.058(5) 0.072(6) 0.067(6) -0.003(5) -0.008(5) -0.021(4)
C37 0.071(6) 0.058(5) 0.039(5) 0.002(4) 0.007(4) 0.001(4)
C36 0.081(7) 0.064(5) 0.040(5) 0.006(4) -0.004(4) -0.012(5)
C16 0.064(6) 0.086(6) 0.042(5) -0.024(5) 0.004(4) -0.004(5)
C11 0.104(9) 0.138(11) 0.071(8) -0.001(8) 0.040(7) -0.044(8)
C35 0.070(6) 0.063(6) 0.055(6) 0.018(5) -0.013(5) -0.007(4)
C17 0.058(5) 0.062(5) 0.045(5) -0.010(4) 0.003(4) 0.005(4)
C18 0.047(4) 0.047(4) 0.045(4) -0.002(3) 0.007(3) -0.004(3)
C34 0.048(5) 0.055(5) 0.061(6) 0.020(4) -0.002(4) -0.005(4)
C26 0.061(6) 0.072(6) 0.078(7) -0.001(5) 0.004(5) 0.008(5)
C30 0.138(7) 0.137(7) 0.136(7) 0.001(5) 0.008(5) -0.003(5)
C6 0.055(5) 0.080(6) 0.051(5) -0.007(5) 0.004(4) -0.018(4)
C15 0.060(6) 0.077(6) 0.072(7) -0.034(5) 0.020(5) 0.005(5)
C42 0.054(6) 0.079(7) 0.151(14) -0.009(8) 0.021(8) -0.019(5)
C47 0.052(5) 0.055(5) 0.075(7) -0.003(5) 0.004(5) -0.002(4)
C50 0.110(10) 0.073(7) 0.080(8) 0.001(6) 0.022(7) -0.037(6)
C55 0.097(9) 0.139(11) 0.043(6) -0.034(6) 0.010(6) 0.011(8)
C52 0.065(6) 0.073(6) 0.084(8) 0.030(5) 0.010(6) 0.023(5)
C14 0.056(5) 0.072(5) 0.051(5) -0.015(4) -0.002(4) 0.014(4)
C43 0.038(6) 0.120(10) 0.145(14) -0.065(10) -0.006(7) -0.005(6)
C10 0.081(7) 0.083(7) 0.056(6) -0.007(5) 0.031(5) -0.027(5)
C54 0.051(5) 0.053(5) 0.063(6) 0.004(4) 0.004(4) -0.020(4)
C12 0.110(9) 0.095(8) 0.097(10) -0.012(7) 0.039(8) -0.064(7)
C29 0.081(8) 0.088(9) 0.135(13) 0.017(8) 0.000(8) -0.003(7)
C28 0.073(7) 0.057(6) 0.113(10) -0.006(6) 0.016(7) 0.005(5)
C45 0.051(5) 0.126(9) 0.064(7) -0.008(6) -0.001(5) -0.008(6)
C48 0.073(7) 0.066(6) 0.100(9) -0.010(6) 0.004(6) 0.005(5)
C19 0.070(7) 0.113(9) 0.121(11) -0.040(8) 0.003(7) 0.052(7)
C5 0.079(7) 0.062(6) 0.079(7) -0.015(5) 0.001(6) -0.026(5)
C49 0.098(9) 0.055(6) 0.077(8) 0.006(5) -0.005(7) 0.001(6)
C25 0.078(7) 0.072(7) 0.093(9) 0.001(6) 0.003(6) -0.004(5)
C24 0.057(6) 0.080(7) 0.115(10) -0.011(7) 0.008(6) 0.013(5)
C53 0.130(11) 0.115(10) 0.048(6) 0.006(6) 0.008(7) -0.006(8)
C22 0.052(5) 0.071(6) 0.096(8) 0.020(6) 0.003(5) 0.014(4)
C44 0.049(6) 0.150(12) 0.098(10) -0.030(9) -0.011(6) -0.003(7)
C23 0.084(8) 0.077(8) 0.139(12) 0.016(8) -0.022(8) 0.024(6)
C31 0.168(8) 0.161(8) 0.155(8) -0.003(5) 0.016(5) -0.006(5)
C32 0.123(6) 0.099(5) 0.085(5) -0.012(4) 0.016(4) 0.000(4)

loop_
_atom_type_symbol
_atom_type_description
_atom_type_scat_dispersion_real
_atom_type_scat_dispersion_imag
_atom_type_scat_source
C C 0.0033 0.0016 'International Tables Vol C Tables 4.2.6.8 and 6.1.1.4'
H H 0.0000 0.0000 'International Tables Vol C Tables 4.2.6.8 and 6.1.1.4'
N N 0.0061 0.0033 'International Tables Vol C Tables 4.2.6.8 and 6.1.1.4'
Cl Cl 0.1484 0.1585 'International Tables Vol C Tables 4.2.6.8 and 6.1.1.4'
Pd Pd -0.9988 1.0072 'International Tables Vol C Tables 4.2.6.8 and 6.1.1.4'

loop_
_geom_angle_atom_site_label_1
_geom_angle_atom_site_label_2
_geom_angle_atom_site_label_3
_geom_angle
C54 Pd1 N1 95.4(3)
C54 Pd1 N2 174.2(3)
N1 Pd1 N2 79.5(2)
C54 Pd1 Cl1 88.9(3)
N1 Pd1 Cl1 175.18(18)
N2 Pd1 Cl1 96.22(18)
C45 C40 C41 119.3(9)
C45 C40 C39 118.5(8)
C41 C40 C39 121.9(9)
C9 N2 C13 120.3(6)
C9 N2 Pd1 110.4(5)
C13 N2 Pd1 129.3(5)
C3 C2 C7 119.0(7)
C3 C2 C1 135.4(7)
C7 C2 C1 105.5(7)
C38 C39 C46 113.1(7)
C38 C39 C40 112.1(6)
C46 C39 C40 114.0(6)
C38 C39 H39 105.6
C46 C39 H39 105.6
C40 C39 H39 105.6
N1 C1 C2 134.9(7)
N1 C1 C9 117.6(7)
C2 C1 C9 107.5(6)
C18 C13 C14 121.3(8)
C18 C13 N2 117.3(6)
C14 C13 N2 121.3(7)
C10 C8 C7 116.0(7)
C10 C8 C9 137.3(8)
C7 C8 C9 106.7(7)
C22 C21 C26 117.5(9)
C22 C21 C20 124.5(8)
C26 C21 C20 118.0(8)
C34 C33 C38 121.2(7)
C34 C33 N1 118.8(7)
C38 C33 N1 120.0(7)
N2 C9 C8 134.7(8)
N2 C9 C1 117.5(7)
C8 C9 C1 107.7(7)
C32 C27 C28 114.5(11)
C32 C27 C20 123.0(10)
C28 C27 C20 122.2(9)
C1 N1 C33 117.8(6)
C1 N1 Pd1 114.4(5)
C33 N1 Pd1 127.6(4)
C37 C38 C33 117.3(8)
C37 C38 C39 121.1(7)
C33 C38 C39 121.6(7)
C51 C46 C47 118.3(8)
C51 C46 C39 118.8(8)
C47 C46 C39 122.7(7)
C2 C3 C4 119.1(9)
C2 C3 H3 120.4
C4 C3 H3 120.4
C21 C20 C18 113.2(7)
C21 C20 C27 116.8(7)
C18 C20 C27 110.0(7)
C21 C20 H20 105.3
C18 C20 H20 105.3
C27 C20 H20 105.3
C40 C41 C42 118.7(11)
C40 C41 H41 120.6
C42 C41 H41 120.6
C2 C7 C6 123.0(7)
C2 C7 C8 112.5(7)
C6 C7 C8 124.5(7)
C46 C51 C50 117.4(10)
C46 C51 H51 121.3
C50 C51 H51 121.3
C5 C4 C3 121.4(9)
C5 C4 H4 119.3
C3 C4 H4 119.3
C36 C37 C38 123.4(9)
C36 C37 H37 118.3
C38 C37 H37 118.3
C37 C36 C35 117.8(9)
C37 C36 C53 122.0(10)
C35 C36 C53 120.3(10)
C15 C16 C17 118.7(9)
C15 C16 C55 122.7(9)
C17 C16 C55 118.6(9)
C12 C11 C10 121.2(10)
C12 C11 H11 119.4
C10 C11 H11 119.4
C34 C35 C36 121.2(9)
C34 C35 H35 119.4
C36 C35 H35 119.4
C18 C17 C16 122.7(9)
C18 C17 H17 118.7
C16 C17 H17 118.7
C17 C18 C13 117.3(7)
C17 C18 C20 122.6(8)
C13 C18 C20 120.2(7)
C35 C34 C33 119.1(8)
C35 C34 C52 119.6(8)
C33 C34 C52 121.2(9)
C21 C26 C25 120.1(10)
C21 C26 H26 119.9
C25 C26 H26 119.9
C29 C30 C31 114.4(17)
C29 C30 H30 122.8
C31 C30 H30 122.8
C12 C6 C7 117.2(9)
C12 C6 C5 126.4(9)
C7 C6 C5 116.1(8)
C16 C15 C14 122.2(8)
C16 C15 H15 118.9
C14 C15 H15 118.9
C43 C42 C41 119.6(12)
C43 C42 H42 120.2
C41 C42 H42 120.2
C46 C47 C48 120.6(9)
C46 C47 H47 119.7
C48 C47 H47 119.7
C49 C50 C51 125.0(10)
C49 C50 H50 117.5
C51 C50 H50 117.5
C16 C55 H55A 109.5
C16 C55 H55B 109.5
H55A C55 H55B 109.5
C16 C55 H55C 109.5
H55A C55 H55C 109.5
H55B C55 H55C 109.5
C34 C52 H52A 109.5
C34 C52 H52B 109.5
H52A C52 H52B 109.5
C34 C52 H52C 109.5
H52A C52 H52C 109.5
H52B C52 H52C 109.5
C15 C14 C13 117.8(8)
C15 C14 C19 122.0(9)
C13 C14 C19 120.2(9)
C44 C43 C42 120.8(11)
C44 C43 H43 119.6
C42 C43 H43 119.6
C8 C10 C11 121.0(10)
C8 C10 H10 119.5
C11 C10 H10 119.5
Pd1 C54 H54A 109.5
Pd1 C54 H54B 109.5
H54A C54 H54B 109.5
Pd1 C54 H54C 109.5
H54A C54 H54C 109.5
H54B C54 H54C 109.5
C11 C12 C6 120.1(9)
C11 C12 H12 120.0
C6 C12 H12 120.0
C28 C29 C30 120.6(15)
C28 C29 H29 119.7
C30 C29 H29 119.7
C27 C28 C29 125.4(13)
C27 C28 H28 117.3
C29 C28 H28 117.3
C40 C45 C44 119.1(11)
C40 C45 H45 120.5
C44 C45 H45 120.5
C49 C48 C47 120.3(10)
C49 C48 H48 119.8
C47 C48 H48 119.8
C14 C19 H19A 109.5
C14 C19 H19B 109.5
H19A C19 H19B 109.5
C14 C19 H19C 109.5
H19A C19 H19C 109.5
H19B C19 H19C 109.5
C4 C5 C6 121.3(8)
C4 C5 H5 119.4
C6 C5 H5 119.4
C50 C49 C48 118.1(11)
C50 C49 H49 120.9
C48 C49 H49 120.9
C24 C25 C26 122.7(11)
C24 C25 H25 118.7
C26 C25 H25 118.7
C23 C24 C25 117.3(11)
C23 C24 H24 121.3
C25 C24 H24 121.3
C36 C53 H53A 109.5
C36 C53 H53B 109.5
H53A C53 H53B 109.5
C36 C53 H53C 109.5
H53A C53 H53C 109.5
H53B C53 H53C 109.5
C21 C22 C23 123.3(11)
C21 C22 H22 118.4
C23 C22 H22 118.4
C43 C44 C45 122.3(13)
C43 C44 H44 118.9
C45 C44 H44 118.9
C24 C23 C22 118.7(11)
C24 C23 H23 120.7
C22 C23 H23 120.7
C30 C31 C32 121.5(17)
C30 C31 H31 119.2
C32 C31 H31 119.2
C27 C32 C31 122.9(14)
C27 C32 H32 118.6
C31 C32 H32 118.6

loop_
_geom_bond_atom_site_label_1
_geom_bond_atom_site_label_2
_geom_bond_distance
Pd1 C54 2.062(8)
Pd1 N1 2.049(6)
Pd1 N2 2.175(6)
Pd1 Cl1 2.281(2)
C40 C45 1.394(14)
C40 C41 1.344(13)
C40 C39 1.545(11)
N2 C9 1.298(9)
N2 C13 1.435(10)
C2 C3 1.353(11)
C2 C7 1.425(10)
C2 C1 1.451(10)
C39 C38 1.532(10)
C39 C46 1.514(11)
C39 H39 0.9800
C1 N1 1.298(9)
C1 C9 1.500(11)
C13 C18 1.395(11)
C13 C14 1.392(11)
C8 C10 1.379(12)
C8 C7 1.424(11)
C8 C9 1.422(10)
C21 C22 1.354(12)
C21 C26 1.370(13)
C21 C20 1.536(12)
C33 C34 1.386(11)
C33 C38 1.384(11)
C33 N1 1.444(9)
C27 C32 1.329(15)
C27 C28 1.366(15)
C27 C20 1.532(12)
C38 C37 1.394(11)
C46 C51 1.364(12)
C46 C47 1.410(12)
C3 C4 1.446(11)
C3 H3 0.9300
C20 C18 1.519(10)
C20 H20 0.9800
C41 C42 1.464(14)
C41 H41 0.9300
C7 C6 1.406(11)
C51 C50 1.441(15)
C51 H51 0.9300
C4 C5 1.357(14)
C4 H4 0.9300
C37 C36 1.366(13)
C37 H37 0.9300
C36 C35 1.384(14)
C36 C53 1.515(14)
C16 C15 1.359(14)
C16 C17 1.365(12)
C16 C55 1.580(13)
C11 C12 1.398(17)
C11 C10 1.417(15)
C11 H11 0.9300
C35 C34 1.389(13)
C35 H35 0.9300
C17 C18 1.374(11)
C17 H17 0.9300
C34 C52 1.529(13)
C26 C25 1.387(15)
C26 H26 0.9300
C30 C29 1.389(2)
C30 C31 1.390(2)
C30 H30 0.9300
C6 C12 1.389(14)
C6 C5 1.423(13)
C15 C14 1.378(14)
C15 H15 0.9300
C42 C43 1.36(2)
C42 H42 0.9300
C47 C48 1.375(13)
C47 H47 0.9300
C50 C49 1.265(16)
C50 H50 0.9300
C55 H55A 0.9600
C55 H55B 0.9600
C55 H55C 0.9600
C52 H52A 0.9600
C52 H52B 0.9600
C52 H52C 0.9600
C14 C19 1.494(15)
C43 C44 1.28(2)
C43 H43 0.9300
C10 H10 0.9300
C54 H54A 0.9600
C54 H54B 0.9600
C54 H54C 0.9600
C12 H12 0.9300
C29 C28 1.344(16)
C29 H29 0.9300
C28 H28 0.9300
C45 C44 1.415(15)
C45 H45 0.9300
C48 C49 1.405(16)
C48 H48 0.9300
C19 H19A 0.9600
C19 H19B 0.9600
C19 H19C 0.9600
C5 H5 0.9300
C49 H49 0.9300
C25 C24 1.318(16)
C25 H25 0.9300
C24 C23 1.431(16)
C24 H24 0.9300
C53 H53A 0.9600
C53 H53B 0.9600
C53 H53C 0.9600
C22 C23 1.355(15)
C22 H22 0.9300
C44 H44 0.9300
C23 H23 0.9300
C31 C32 1.391(2)
C31 H31 0.9300
C32 H32 0.9300

loop_
_geom_torsion_atom_site_label_1
_geom_torsion_atom_site_label_2
_geom_torsion_atom_site_label_3
_geom_torsion_atom_site_label_4
_geom_torsion
C45 C40 C39 C38 137.6(9)
C41 C40 C39 C38 -47.8(10)
C45 C40 C39 C46 -92.3(10)
C41 C40 C39 C46 82.3(10)
C3 C2 C1 N1 -3.2(16)
C7 C2 C1 N1 177.6(8)
C3 C2 C1 C9 179.9(9)
C7 C2 C1 C9 0.7(8)
C9 N2 C13 C18 98.9(8)
Pd1 N2 C13 C18 -81.0(8)
C9 N2 C13 C14 -81.8(10)
Pd1 N2 C13 C14 98.2(8)
C13 N2 C9 C8 5.1(13)
Pd1 N2 C9 C8 -175.0(8)
C13 N2 C9 C1 -174.3(6)
Pd1 N2 C9 C1 5.7(8)
C10 C8 C9 N2 1.6(19)
C7 C8 C9 N2 -176.3(8)
C10 C8 C9 C1 -179.0(11)
C7 C8 C9 C1 3.1(9)
N1 C1 C9 N2 -0.4(10)
C2 C1 C9 N2 177.1(6)
N1 C1 C9 C8 -179.9(6)
C2 C1 C9 C8 -2.4(8)
C2 C1 N1 C33 2.1(12)
C9 C1 N1 C33 178.7(6)
C2 C1 N1 Pd1 177.8(7)
C9 C1 N1 Pd1 -5.6(8)
C34 C33 N1 C1 85.0(8)
C38 C33 N1 C1 -94.2(8)
C34 C33 N1 Pd1 -90.0(8)
C38 C33 N1 Pd1 90.8(8)
C34 C33 C38 C37 -1.6(11)
N1 C33 C38 C37 177.6(7)
C34 C33 C38 C39 178.5(7)
N1 C33 C38 C39 -2.3(11)
C46 C39 C38 C37 -45.6(10)
C40 C39 C38 C37 85.0(9)
C46 C39 C38 C33 134.3(7)
C40 C39 C38 C33 -95.1(8)
C38 C39 C46 C51 -66.6(10)
C40 C39 C46 C51 163.8(8)
C38 C39 C46 C47 118.0(9)
C40 C39 C46 C47 -11.6(12)
C7 C2 C3 C4 -1.5(13)
C1 C2 C3 C4 179.4(8)
C22 C21 C20 C18 100.3(10)
C26 C21 C20 C18 -76.4(10)
C22 C21 C20 C27 -28.9(13)
C26 C21 C20 C27 154.3(9)
C32 C27 C20 C21 -96.4(12)
C28 C27 C20 C21 90.4(11)
C32 C27 C20 C18 132.8(11)
C28 C27 C20 C18 -40.4(12)
C45 C40 C41 C42 -2.9(14)
C39 C40 C41 C42 -177.4(8)
C3 C2 C7 C6 2.7(13)
C1 C2 C7 C6 -178.0(8)
C3 C2 C7 C8 -178.1(8)
C1 C2 C7 C8 1.2(9)
C10 C8 C7 C2 178.8(9)
C9 C8 C7 C2 -2.8(10)
C10 C8 C7 C6 -2.0(14)
C9 C8 C7 C6 176.4(9)
C47 C46 C51 C50 0.6(14)
C39 C46 C51 C50 -175.0(9)
C2 C3 C4 C5 1.0(15)
C33 C38 C37 C36 0.7(13)
C39 C38 C37 C36 -179.4(8)
C38 C37 C36 C35 0.4(14)
C38 C37 C36 C53 -179.2(10)
C37 C36 C35 C34 -0.5(14)
C53 C36 C35 C34 179.0(9)
C15 C16 C17 C18 -2.1(14)
C55 C16 C17 C18 176.8(9)
C16 C17 C18 C13 2.5(13)
C16 C17 C18 C20 -177.1(8)
C14 C13 C18 C17 -1.3(12)
N2 C13 C18 C17 178.0(7)
C14 C13 C18 C20 178.3(8)
N2 C13 C18 C20 -2.4(11)
C21 C20 C18 C17 -38.2(11)
C27 C20 C18 C17 94.5(9)
C21 C20 C18 C13 142.3(7)
C27 C20 C18 C13 -85.1(9)
C36 C35 C34 C33 -0.4(13)
C36 C35 C34 C52 -178.7(9)
C38 C33 C34 C35 1.4(12)
N1 C33 C34 C35 -177.7(7)
C38 C33 C34 C52 179.7(8)
N1 C33 C34 C52 0.6(11)
C22 C21 C26 C25 0.9(15)
C20 C21 C26 C25 177.8(9)
C2 C7 C6 C12 -177.7(10)
C8 C7 C6 C12 3.2(16)
C2 C7 C6 C5 -3.1(15)
C8 C7 C6 C5 177.8(9)
C17 C16 C15 C14 0.5(15)
C55 C16 C15 C14 -178.4(11)
C40 C41 C42 C43 0.5(16)
C51 C46 C47 C48 2.5(15)
C39 C46 C47 C48 177.9(9)
C46 C51 C50 C49 -4.6(19)
C16 C15 C14 C13 0.6(15)
C16 C15 C14 C19 -176.9(11)
C18 C13 C14 C15 -0.2(14)
N2 C13 C14 C15 -179.4(8)
C18 C13 C14 C19 177.4(10)
N2 C13 C14 C19 -1.8(14)
C41 C42 C43 C44 0(2)
C7 C8 C10 C11 1.2(16)
C9 C8 C10 C11 -176.6(11)
C12 C11 C10 C8 -2(2)
C10 C11 C12 C6 3(2)
C7 C6 C12 C11 -3.4(19)
C5 C6 C12 C11 -177.4(13)
C31 C30 C29 C28 -6(2)
C32 C27 C28 C29 4.9(17)
C20 C27 C28 C29 178.6(10)
C30 C29 C28 C27 -2(2)
C41 C40 C45 C44 5.0(16)
C39 C40 C45 C44 179.8(10)
C46 C47 C48 C49 -2.3(17)
C3 C4 C5 C6 -1.5(16)
C12 C6 C5 C4 176.5(12)
C7 C6 C5 C4 2.5(16)
C51 C50 C49 C48 5(2)
C47 C48 C49 C50 -1.4(19)
C21 C26 C25 C24 3.1(18)
C26 C25 C24 C23 -7.5(19)
C26 C21 C22 C23 0.2(17)
C20 C21 C22 C23 -176.6(11)
C42 C43 C44 C45 3(2)
C40 C45 C44 C43 -5(2)
C25 C24 C23 C22 8.1(19)
C21 C22 C23 C24 -5(2)
C29 C30 C31 C32 9(3)
C28 C27 C32 C31 -1(2)
C20 C27 C32 C31 -174.6(13)
C30 C31 C32 C27 -6(3)
